data_7226030
loop_
_publ_author_name
'Yao, Ching-Fa'
'Villuri, Bharath Kumar'
'Kotipalli, Trimurtulu'
'Kavala, Veerababurao'
'Ichake, Sachin S.'
'Bandi, Vijayalakshmi'
'Kuo, Chun-Wei'

_publ_section_title
;
 Synthesis of Spiro Isoindolinone-indolines and 1,2-Disubstituted Indoles
 from 2-Iodobenzamide derivatives
;
_journal_name_full 'RSC Adv.'
_journal_paper_doi 10.1039/C6RA15002K
_journal_year 2016
_chemical_formula_moiety 'C28 H22 N2 O'
_chemical_formula_sum 'C28 H22 N2 O'
_chemical_formula_weight 402.48
_chemical_name_systematic
;
 ?
;
_space_group_IT_number 2
_symmetry_cell_setting triclinic
_symmetry_space_group_name_Hall '-P 1'
_symmetry_space_group_name_H-M 'P -1'
_atom_sites_solution_hydrogens geom
_atom_sites_solution_primary direct
_atom_sites_solution_secondary difmap
_audit_creation_method SHELXL-97
_audit_update_record
;
2016-06-08 deposited with the CCDC.
2016-07-21 downloaded from the CCDC.
;
_cell_angle_alpha 96.056(2)
_cell_angle_beta 94.649(3)
_cell_angle_gamma 98.442(3)
_cell_formula_units_Z 2
_cell_length_a 9.8696(5)
_cell_length_b 10.1071(5)
_cell_length_c 10.6037(4)
_cell_measurement_reflns_used 4099
_cell_measurement_temperature 200(2)
_cell_measurement_theta_max 25.03
_cell_measurement_theta_min 2.65
_cell_volume 1035.43(8)
_computing_molecular_graphics 'Ortep-3 for Windows (Farrugia, 1997)'
_computing_publication_material 'WinGX publication routines (Farrugia, 1999)'
_computing_structure_refinement 'SHELXL-97 (Sheldrick, 1997)'
_computing_structure_solution 'SHELXS-86 (Sheldrick, 1986)'
_diffrn_ambient_temperature 200(2)
_diffrn_measured_fraction_theta_full 0.989
_diffrn_measured_fraction_theta_max 0.989
_diffrn_measurement_device_type 'Bruker APEX2'
_diffrn_radiation_monochromator graphite
_diffrn_radiation_source 'fine-focus sealed tube'
_diffrn_radiation_type MoK\a
_diffrn_radiation_wavelength 0.71073
_diffrn_reflns_av_R_equivalents 0.0231
_diffrn_reflns_av_sigmaI/netI 0.0329
_diffrn_reflns_limit_h_max 11
_diffrn_reflns_limit_h_min -11
_diffrn_reflns_limit_k_max 11
_diffrn_reflns_limit_k_min -12
_diffrn_reflns_limit_l_max 12
_diffrn_reflns_limit_l_min -12
_diffrn_reflns_number 8156
_diffrn_reflns_theta_full 25.04
_diffrn_reflns_theta_max 25.04
_diffrn_reflns_theta_min 1.94
_exptl_absorpt_coefficient_mu 0.079
_exptl_absorpt_correction_T_max 0.9945
_exptl_absorpt_correction_T_min 0.9814
_exptl_absorpt_correction_type multi-scan
_exptl_crystal_colour colorless
_exptl_crystal_density_diffrn 1.291
_exptl_crystal_density_method 'not measured'
_exptl_crystal_description prism
_exptl_crystal_F_000 424
_exptl_crystal_size_max 0.24
_exptl_crystal_size_mid 0.20
_exptl_crystal_size_min 0.07
_refine_diff_density_max 0.163
_refine_diff_density_min -0.165
_refine_diff_density_rms 0.033
_refine_ls_extinction_method none
_refine_ls_goodness_of_fit_ref 1.033
_refine_ls_hydrogen_treatment constr
_refine_ls_matrix_type full
_refine_ls_number_parameters 280
_refine_ls_number_reflns 3618
_refine_ls_number_restraints 0
_refine_ls_restrained_S_all 1.033
_refine_ls_R_factor_all 0.0470
_refine_ls_R_factor_gt 0.0372
_refine_ls_shift/su_max 0.000
_refine_ls_shift/su_mean 0.000
_refine_ls_structure_factor_coef Fsqd
_refine_ls_weighting_details 'calc w=1/[\s^2^(Fo^2^)+(0.0465P)^2^+0.2293P] where P=(Fo^2^+2Fc^2^)/3'
_refine_ls_weighting_scheme calc
_refine_ls_wR_factor_gt 0.0903
_refine_ls_wR_factor_ref 0.0971
_reflns_number_gt 3038
_reflns_number_total 3618
_reflns_threshold_expression >2sigma(I)
_cod_data_source_file c6ra15002k2.cif
_cod_data_source_block a17965
_cod_database_code 7226030

loop_
_symmetry_equiv_pos_as_xyz
'x, y, z'
'-x, -y, -z'

loop_
_atom_site_label
_atom_site_type_symbol
_atom_site_fract_x
_atom_site_fract_y
_atom_site_fract_z
_atom_site_U_iso_or_equiv
_atom_site_adp_type
_atom_site_occupancy
_atom_site_symmetry_multiplicity
_atom_site_calc_flag
_atom_site_refinement_flags
C1 C 0.04447(14) 0.29514(13) 0.34630(12) 0.0263(3) Uani 1 1 d .
C2 C 0.18562(14) 0.31293(13) 0.41744(12) 0.0245(3) Uani 1 1 d .
C3 C 0.21379(16) 0.41762(14) 0.51712(13) 0.0313(3) Uani 1 1 d .
H3 H 0.1476 0.4755 0.5320 0.038 Uiso 1 1 calc R
C4 C 0.33615(16) 0.43858(15) 0.59446(13) 0.0363(4) Uani 1 1 d .
H4 H 0.3530 0.5094 0.6629 0.044 Uiso 1 1 calc R
C5 C 0.43414(16) 0.35668(15) 0.57251(13) 0.0357(4) Uani 1 1 d .
H5 H 0.5178 0.3702 0.6266 0.043 Uiso 1 1 calc R
C6 C 0.41030(14) 0.25485(14) 0.47153(13) 0.0303(3) Uani 1 1 d .
H6 H 0.4788 0.2000 0.4551 0.036 Uiso 1 1 calc R
C7 C 0.28673(14) 0.23245(13) 0.39416(11) 0.0235(3) Uani 1 1 d .
C8 C 0.23371(13) 0.13565(13) 0.16136(12) 0.0243(3) Uani 1 1 d .
C9 C 0.24557(14) 0.26453(14) 0.10787(12) 0.0259(3) Uani 1 1 d .
C10 C 0.35008(15) 0.37239(14) 0.15167(13) 0.0300(3) Uani 1 1 d .
H10 H 0.4122 0.3661 0.2233 0.036 Uiso 1 1 calc R
C11 C 0.36384(17) 0.48763(15) 0.09212(14) 0.0373(4) Uani 1 1 d .
H11 H 0.4353 0.5603 0.1228 0.045 Uiso 1 1 calc R
C12 C 0.27422(18) 0.49786(16) -0.01198(15) 0.0426(4) Uani 1 1 d .
H12 H 0.2850 0.5769 -0.0536 0.051 Uiso 1 1 calc R
C13 C 0.16918(18) 0.39353(16) -0.05562(15) 0.0442(4) Uani 1 1 d .
H13 H 0.1068 0.4012 -0.1266 0.053 Uiso 1 1 calc R
C14 C 0.15467(16) 0.27789(15) 0.00382(14) 0.0368(4) Uani 1 1 d .
H14 H 0.0818 0.2065 -0.0265 0.044 Uiso 1 1 calc R
C15 C 0.19891(14) 0.00907(14) 0.09819(12) 0.0270(3) Uani 1 1 d .
H15 H 0.1727 -0.0126 0.0094 0.032 Uiso 1 1 calc R
C16 C 0.20857(14) -0.08544(13) 0.18821(12) 0.0256(3) Uani 1 1 d .
C17 C 0.18342(15) -0.22635(14) 0.18065(14) 0.0328(3) Uani 1 1 d .
H17 H 0.1577 -0.2795 0.1006 0.039 Uiso 1 1 calc R
C18 C 0.19632(16) -0.28691(15) 0.29018(15) 0.0369(4) Uani 1 1 d .
H18 H 0.1777 -0.3823 0.2856 0.044 Uiso 1 1 calc R
C19 C 0.23660(15) -0.20965(15) 0.40844(14) 0.0354(4) Uani 1 1 d .
H19 H 0.2436 -0.2537 0.4830 0.042 Uiso 1 1 calc R
C20 C 0.26631(14) -0.07084(14) 0.41920(13) 0.0293(3) Uani 1 1 d .
H20 H 0.2956 -0.0189 0.4993 0.035 Uiso 1 1 calc R
C21 C 0.25159(13) -0.01006(13) 0.30806(12) 0.0237(3) Uani 1 1 d .
C22 C -0.15614(14) 0.11719(14) 0.26273(11) 0.0254(3) Uani 1 1 d .
C23 C -0.23956(15) 0.20112(16) 0.20938(13) 0.0347(4) Uani 1 1 d .
H23 H -0.2051 0.2937 0.2076 0.042 Uiso 1 1 calc R
C24 C -0.37256(16) 0.14890(18) 0.15914(14) 0.0419(4) Uani 1 1 d .
H24 H -0.4291 0.2060 0.1224 0.050 Uiso 1 1 calc R
C25 C -0.42397(15) 0.01550(18) 0.16166(14) 0.0420(4) Uani 1 1 d .
H25 H -0.5159 -0.0194 0.1279 0.050 Uiso 1 1 calc R
C26 C -0.34085(15) -0.06776(17) 0.21378(13) 0.0360(4) Uani 1 1 d .
H26 H -0.3765 -0.1602 0.2144 0.043 Uiso 1 1 calc R
C27 C -0.20617(14) -0.01943(14) 0.26533(12) 0.0269(3) Uani 1 1 d .
C28 C -0.11965(15) -0.11192(14) 0.32369(14) 0.0334(3) Uani 1 1 d .
H28A H -0.0415 -0.1213 0.2718 0.040 Uiso 1 1 d R
H28B H -0.1710 -0.2025 0.3205 0.040 Uiso 1 1 d R
H28C H -0.0902 -0.0803 0.4113 0.040 Uiso 1 1 d R
N1 N -0.01977(11) 0.16541(11) 0.31690(10) 0.0261(3) Uani 1 1 d .
H1 H 0.0304 0.1031 0.3339 0.031 Uiso 1 1 calc R
N2 N 0.26776(11) 0.12580(11) 0.29085(10) 0.0233(3) Uani 1 1 d .
O1 O -0.00894(11) 0.39267(10) 0.32506(11) 0.0450(3) Uani 1 1 d .

loop_
_atom_site_aniso_label
_atom_site_aniso_U_11
_atom_site_aniso_U_22
_atom_site_aniso_U_33
_atom_site_aniso_U_23
_atom_site_aniso_U_13
_atom_site_aniso_U_12
C1 0.0296(8) 0.0250(7) 0.0258(7) 0.0020(5) 0.0050(6) 0.0085(6)
C2 0.0282(8) 0.0214(7) 0.0236(6) 0.0040(5) 0.0032(5) 0.0019(6)
C3 0.0383(9) 0.0241(7) 0.0314(7) 0.0006(6) 0.0069(6) 0.0046(6)
C4 0.0446(10) 0.0297(8) 0.0289(7) -0.0062(6) 0.0005(6) -0.0037(7)
C5 0.0326(9) 0.0401(9) 0.0292(7) 0.0010(6) -0.0054(6) -0.0042(7)
C6 0.0265(8) 0.0330(8) 0.0302(7) 0.0018(6) -0.0011(6) 0.0040(6)
C7 0.0258(7) 0.0230(7) 0.0213(6) 0.0024(5) 0.0025(5) 0.0020(6)
C8 0.0203(7) 0.0303(8) 0.0227(6) 0.0017(5) 0.0012(5) 0.0063(6)
C9 0.0267(8) 0.0291(7) 0.0231(6) 0.0013(5) 0.0051(5) 0.0086(6)
C10 0.0303(8) 0.0328(8) 0.0271(7) 0.0033(6) 0.0035(6) 0.0055(6)
C11 0.0435(10) 0.0304(8) 0.0371(8) 0.0022(6) 0.0095(7) 0.0017(7)
C12 0.0592(11) 0.0354(9) 0.0379(8) 0.0125(7) 0.0103(8) 0.0139(8)
C13 0.0541(11) 0.0445(10) 0.0353(8) 0.0110(7) -0.0055(7) 0.0131(8)
C14 0.0383(9) 0.0369(9) 0.0342(8) 0.0052(7) -0.0047(7) 0.0063(7)
C15 0.0260(8) 0.0312(8) 0.0230(6) -0.0007(6) 0.0015(5) 0.0053(6)
C16 0.0216(7) 0.0274(7) 0.0276(7) -0.0013(6) 0.0033(5) 0.0061(6)
C17 0.0320(8) 0.0291(8) 0.0361(8) -0.0038(6) 0.0031(6) 0.0064(6)
C18 0.0384(9) 0.0254(8) 0.0480(9) 0.0042(7) 0.0037(7) 0.0092(7)
C19 0.0357(9) 0.0362(9) 0.0380(8) 0.0105(7) 0.0042(7) 0.0128(7)
C20 0.0293(8) 0.0331(8) 0.0271(7) 0.0020(6) 0.0026(6) 0.0109(6)
C21 0.0192(7) 0.0244(7) 0.0283(7) 0.0015(5) 0.0030(5) 0.0067(6)
C22 0.0226(7) 0.0341(8) 0.0199(6) 0.0019(5) 0.0019(5) 0.0065(6)
C23 0.0319(9) 0.0399(9) 0.0338(8) 0.0045(6) -0.0024(6) 0.0131(7)
C24 0.0316(9) 0.0596(11) 0.0373(8) 0.0054(8) -0.0036(7) 0.0205(8)
C25 0.0210(8) 0.0701(12) 0.0336(8) 0.0051(8) -0.0012(6) 0.0056(8)
C26 0.0288(8) 0.0478(9) 0.0290(7) 0.0059(7) 0.0030(6) -0.0030(7)
C27 0.0224(7) 0.0382(8) 0.0204(6) 0.0040(6) 0.0039(5) 0.0040(6)
C28 0.0324(8) 0.0331(8) 0.0337(8) 0.0078(6) 0.0004(6) 0.0001(7)
N1 0.0225(6) 0.0263(6) 0.0301(6) 0.0042(5) -0.0023(5) 0.0077(5)
N2 0.0236(6) 0.0244(6) 0.0219(5) 0.0007(4) 0.0000(4) 0.0061(5)
O1 0.0431(7) 0.0295(6) 0.0626(7) 0.0030(5) -0.0080(5) 0.0156(5)

loop_
_atom_type_symbol
_atom_type_description
_atom_type_scat_dispersion_real
_atom_type_scat_dispersion_imag
_atom_type_scat_source
C C 0.0033 0.0016 'International Tables Vol C Tables 4.2.6.8 and 6.1.1.4'
H H 0.0000 0.0000 'International Tables Vol C Tables 4.2.6.8 and 6.1.1.4'
N N 0.0061 0.0033 'International Tables Vol C Tables 4.2.6.8 and 6.1.1.4'
O O 0.0106 0.0060 'International Tables Vol C Tables 4.2.6.8 and 6.1.1.4'

loop_
_geom_angle_atom_site_label_1
_geom_angle_atom_site_label_2
_geom_angle_atom_site_label_3
_geom_angle
O1 C1 N1 123.77(13)
O1 C1 C2 120.53(12)
N1 C1 C2 115.55(11)
C3 C2 C7 118.42(12)
C3 C2 C1 115.69(12)
C7 C2 C1 125.87(11)
C4 C3 C2 121.09(14)
C4 C3 H3 119.5
C2 C3 H3 119.5
C5 C4 C3 120.05(13)
C5 C4 H4 120.0
C3 C4 H4 120.0
C4 C5 C6 119.87(13)
C4 C5 H5 120.1
C6 C5 H5 120.1
C5 C6 C7 120.30(13)
C5 C6 H6 119.8
C7 C6 H6 119.8
C6 C7 C2 120.21(12)
C6 C7 N2 117.90(12)
C2 C7 N2 121.89(11)
C15 C8 N2 108.75(11)
C15 C8 C9 128.07(12)
N2 C8 C9 123.05(11)
C14 C9 C10 118.19(13)
C14 C9 C8 119.07(13)
C10 C9 C8 122.62(12)
C11 C10 C9 120.67(13)
C11 C10 H10 119.7
C9 C10 H10 119.7
C10 C11 C12 120.20(15)
C10 C11 H11 119.9
C12 C11 H11 119.9
C13 C12 C11 120.11(15)
C13 C12 H12 119.9
C11 C12 H12 119.9
C12 C13 C14 119.96(14)
C12 C13 H13 120.0
C14 C13 H13 120.0
C13 C14 C9 120.87(15)
C13 C14 H14 119.6
C9 C14 H14 119.6
C8 C15 C16 108.36(11)
C8 C15 H15 125.8
C16 C15 H15 125.8
C17 C16 C21 118.72(12)
C17 C16 C15 134.42(12)
C21 C16 C15 106.85(11)
C18 C17 C16 119.36(13)
C18 C17 H17 120.3
C16 C17 H17 120.3
C17 C18 C19 120.78(14)
C17 C18 H18 119.6
C19 C18 H18 119.6
C20 C19 C18 121.52(13)
C20 C19 H19 119.2
C18 C19 H19 119.2
C19 C20 C21 117.39(13)
C19 C20 H20 121.3
C21 C20 H20 121.3
N2 C21 C20 130.01(12)
N2 C21 C16 107.76(11)
C20 C21 C16 122.17(12)
C23 C22 C27 120.48(13)
C23 C22 N1 122.14(13)
C27 C22 N1 117.38(11)
C24 C23 C22 119.67(15)
C24 C23 H23 120.2
C22 C23 H23 120.2
C25 C24 C23 120.78(14)
C25 C24 H24 119.6
C23 C24 H24 119.6
C24 C25 C26 119.48(14)
C24 C25 H25 120.3
C26 C25 H25 120.3
C25 C26 C27 121.66(15)
C25 C26 H26 119.2
C27 C26 H26 119.2
C26 C27 C22 117.94(13)
C26 C27 C28 120.30(13)
C22 C27 C28 121.76(12)
C27 C28 H28A 108.6
C27 C28 H28B 111.3
H28A C28 H28B 105.7
C27 C28 H28C 111.0
H28A C28 H28C 112.7
H28B C28 H28C 107.4
C1 N1 C22 128.81(11)
C1 N1 H1 115.6
C22 N1 H1 115.6
C21 N2 C8 108.27(10)
C21 N2 C7 123.37(10)
C8 N2 C7 127.09(11)

loop_
_geom_bond_atom_site_label_1
_geom_bond_atom_site_label_2
_geom_bond_distance
C1 O1 1.2168(16)
C1 N1 1.3624(17)
C1 C2 1.5065(18)
C2 C3 1.3943(19)
C2 C7 1.3980(19)
C3 C4 1.380(2)
C3 H3 0.9500
C4 C5 1.380(2)
C4 H4 0.9500
C5 C6 1.384(2)
C5 H5 0.9500
C6 C7 1.3890(18)
C6 H6 0.9500
C7 N2 1.4336(16)
C8 C15 1.3624(18)
C8 N2 1.4042(16)
C8 C9 1.4677(19)
C9 C14 1.3953(19)
C9 C10 1.398(2)
C10 C11 1.377(2)
C10 H10 0.9500
C11 C12 1.380(2)
C11 H11 0.9500
C12 C13 1.378(2)
C12 H12 0.9500
C13 C14 1.380(2)
C13 H13 0.9500
C14 H14 0.9500
C15 C16 1.4273(19)
C15 H15 0.9500
C16 C17 1.4018(19)
C16 C21 1.4103(18)
C17 C18 1.374(2)
C17 H17 0.9500
C18 C19 1.401(2)
C18 H18 0.9500
C19 C20 1.381(2)
C19 H19 0.9500
C20 C21 1.3923(18)
C20 H20 0.9500
C21 N2 1.3920(17)
C22 C23 1.3958(19)
C22 C27 1.4006(19)
C22 N1 1.4149(17)
C23 C24 1.382(2)
C23 H23 0.9500
C24 C25 1.373(2)
C24 H24 0.9500
C25 C26 1.383(2)
C25 H25 0.9500
C26 C27 1.393(2)
C26 H26 0.9500
C27 C28 1.5022(19)
C28 H28A 0.9931
C28 H28B 0.9754
C28 H28C 0.9565
N1 H1 0.8800
